data_7150356
loop_
_publ_author_name
'Takasawa, Ryoichi'
'Yoshikawa, Isao'
'Araki, Koji'

_publ_section_title
;
 Use of an adjustable soft segment as an effective molecular design for
 crystal engineering of hydrogen-bonded tape motifs.
;
_journal_issue 8
_journal_name_full 'Organic &amp; biomolecular chemistry'
_journal_page_first 1125
_journal_page_last 1132
_journal_paper_doi 10.1039/b315769e
_journal_volume 2
_journal_year 2004
_chemical_formula_moiety 'C22 H41 N5 O4 Si2'
_chemical_formula_sum 'C22 H41 N5 O4 Si2'
_chemical_formula_weight 495.78
_chemical_name_common 2',3'-O-bis(tert-butyldimethylsilyl)-adenosine
_chemical_name_systematic
;
2',3'-O-bis(tert-butyldimethylsilyl)-adenosine
;
_space_group_IT_number 4
_symmetry_cell_setting monoclinic
_symmetry_space_group_name_Hall 'P 2yb'
_symmetry_space_group_name_H-M 'P 1 21 1'
_atom_sites_solution_hydrogens geom
_atom_sites_solution_primary direct
_atom_sites_solution_secondary difmap
_audit_creation_method SHELXL-97
_cell_angle_alpha 90.00
_cell_angle_beta 104.988(16)
_cell_angle_gamma 90.00
_cell_formula_units_Z 4
_cell_length_a 16.428(4)
_cell_length_b 7.794(6)
_cell_length_c 23.465(5)
_cell_measurement_reflns_used 24
_cell_measurement_temperature 293(2)
_cell_measurement_theta_max 13.8
_cell_measurement_theta_min 11.1
_cell_volume 2902(2)
_computing_cell_refinement 'Rigaku/AFC Diffractometer Control'
_computing_data_collection 'Rigaku/AFC Diffractometer Control'
_computing_data_reduction teXsan
_computing_molecular_graphics teXsan
_computing_structure_refinement 'SHELXL-97 (Sheldrick, 1997)'
_computing_structure_solution 'SHELXS-97 (Sheldrick, 1990)'
_diffrn_ambient_temperature 293(2)
_diffrn_measured_fraction_theta_full 0.999
_diffrn_measured_fraction_theta_max 0.999
_diffrn_measurement_device_type 'Rigaku AFC7R'
_diffrn_measurement_method \w
_diffrn_orient_matrix_UB_11 0.06230
_diffrn_orient_matrix_UB_12 0.01535
_diffrn_orient_matrix_UB_13 0.01499
_diffrn_orient_matrix_UB_21 -0.00691
_diffrn_orient_matrix_UB_22 0.02530
_diffrn_orient_matrix_UB_23 0.04027
_diffrn_orient_matrix_UB_31 0.00626
_diffrn_orient_matrix_UB_32 -0.12484
_diffrn_orient_matrix_UB_33 0.01000
_diffrn_radiation_detector 'scintillation counter'
_diffrn_radiation_monochromator graphite
_diffrn_radiation_source 'Rigaku rotating anode'
_diffrn_radiation_type 'Mo K\a'
_diffrn_radiation_wavelength 0.7107
_diffrn_reflns_av_R_equivalents 0.0288
_diffrn_reflns_av_sigmaI/netI 0.0670
_diffrn_reflns_limit_h_max 21
_diffrn_reflns_limit_h_min 0
_diffrn_reflns_limit_k_max 10
_diffrn_reflns_limit_k_min 0
_diffrn_reflns_limit_l_max 29
_diffrn_reflns_limit_l_min -30
_diffrn_reflns_number 7376
_diffrn_reflns_reduction_process 'Lp corrections applied'
_diffrn_reflns_theta_full 27.47
_diffrn_reflns_theta_max 27.47
_diffrn_reflns_theta_min 2.57
_diffrn_standards_decay_% 0.01
_diffrn_standards_interval_count 150
_diffrn_standards_number 3
_exptl_absorpt_coefficient_mu 0.155
_exptl_absorpt_correction_T_max 1.000
_exptl_absorpt_correction_T_min 0.918
_exptl_absorpt_correction_type psi-scan
_exptl_absorpt_process_details '(North, Phillips & Mathews, 1968)'
_exptl_crystal_colour colorless
_exptl_crystal_density_diffrn 1.135
_exptl_crystal_density_method 'not measured'
_exptl_crystal_description prismatic
_exptl_crystal_F_000 1072.00
_exptl_crystal_size_max 0.520
_exptl_crystal_size_mid 0.410
_exptl_crystal_size_min 0.080
_refine_diff_density_max 0.160
_refine_diff_density_min -0.187
_refine_diff_density_rms 0.037
_refine_ls_abs_structure_details 'Flack H D (1983), Acta Cryst. A39, 876-881'
_refine_ls_abs_structure_Flack -0.13(15)
_refine_ls_extinction_method none
_refine_ls_goodness_of_fit_ref 0.988
_refine_ls_hydrogen_treatment mixed
_refine_ls_matrix_type full
_refine_ls_number_parameters 616
_refine_ls_number_reflns 7133
_refine_ls_number_restraints 1
_refine_ls_restrained_S_all 0.988
_refine_ls_R_factor_all 0.1288
_refine_ls_R_factor_gt 0.0454
_refine_ls_shift/su_max 0.000
_refine_ls_shift/su_mean 0.000
_refine_ls_structure_factor_coef Fsqd
_refine_ls_weighting_details 'calc w=1/[\s^2^(Fo^2^)+(0.0570P)^2^+0.0000P] where P=(Fo^2^+2Fc^2^)/3'
_refine_ls_weighting_scheme calc
_refine_ls_wR_factor_gt 0.1035
_refine_ls_wR_factor_ref 0.1288
_reflns_number_gt 3767
_reflns_number_total 7133
_reflns_threshold_expression >2sigma(I)
_cod_data_source_file b315769e.txt
_cod_data_source_block 5
_cod_original_sg_symbol_H-M 'P 21'
_cod_database_code 7150356

loop_
_symmetry_equiv_pos_as_xyz
'x, y, z'
'-x, y+1/2, -z'

loop_
_atom_site_label
_atom_site_type_symbol
_atom_site_fract_x
_atom_site_fract_y
_atom_site_fract_z
_atom_site_U_iso_or_equiv
_atom_site_adp_type
_atom_site_occupancy
_atom_site_symmetry_multiplicity
_atom_site_calc_flag
_atom_site_refinement_flags
_atom_site_disorder_assembly
_atom_site_disorder_group
N1 N -0.5610(2) 0.4336(5) -0.45155(15) 0.0588(10) Uani 1 1 d . . .
C1 C -0.5947(3) 0.4716(6) -0.40724(19) 0.0607(12) Uani 1 1 d . . .
H1A H -0.6125 0.5845 -0.4063 0.073 Uiso 1 1 calc R . .
N2 N -0.6065(2) 0.3724(4) -0.36437(14) 0.0481(9) Uani 1 1 d . . .
C2 C -0.5815(2) 0.2111(5) -0.37107(17) 0.0382(9) Uani 1 1 d . . .
C3 C -0.5477(2) 0.1529(5) -0.41489(18) 0.0430(10) Uani 1 1 d . . .
C4 C -0.5360(3) 0.2698(6) -0.45647(17) 0.0482(10) Uani 1 1 d . . .
N3 N -0.5016(3) 0.2347(5) -0.50016(18) 0.0671(10) Uani 1 1 d . . .
H3A H -0.4958 0.3144 -0.5241 0.080 Uiso 1 1 calc R . .
H3B H -0.4850 0.1321 -0.5046 0.080 Uiso 1 1 calc R . .
N4 N -0.5290(2) -0.0199(5) -0.40755(15) 0.0545(10) Uani 1 1 d . . .
C5 C -0.5516(3) -0.0603(6) -0.36006(18) 0.0517(11) Uani 1 1 d . . .
H5A H -0.5461 -0.1703 -0.3442 0.062 Uiso 1 1 calc R . .
N5 N -0.58411(19) 0.0737(4) -0.33584(13) 0.0411(7) Uani 1 1 d . . .
C6 C -0.6209(2) 0.0646(6) -0.28566(15) 0.0403(9) Uani 1 1 d . . .
H6A H -0.6196 0.1784 -0.2677 0.048 Uiso 1 1 calc R . .
C7 C -0.7096(2) -0.0047(5) -0.30092(15) 0.0409(9) Uani 1 1 d . . .
H7A H -0.7141 -0.0999 -0.3288 0.049 Uiso 1 1 calc R . .
O1 O -0.76943(15) 0.1207(4) -0.32529(11) 0.0499(7) Uani 1 1 d . . .
C8 C -0.7140(2) -0.0748(5) -0.24091(15) 0.0430(9) Uani 1 1 d . . .
H8 H -0.7593 -0.1590 -0.2444 0.052 Uiso 1 1 calc R . .
O2 O -0.72180(16) 0.0637(4) -0.20424(11) 0.0528(7) Uani 1 1 d . . .
C9 C -0.6273(2) -0.1556(6) -0.21992(16) 0.0462(10) Uani 1 1 d . . .
H9A H -0.6091 -0.1458 -0.1769 0.055 Uiso 1 1 calc R . .
O3 O -0.57231(15) -0.0503(4) -0.24469(11) 0.0488(7) Uani 1 1 d . . .
C10 C -0.6205(3) -0.3395(6) -0.2361(2) 0.0588(12) Uani 1 1 d . . .
H10A H -0.5615 -0.3714 -0.2280 0.071 Uiso 1 1 calc R . .
H10B H -0.6467 -0.4114 -0.2121 0.071 Uiso 1 1 calc R . .
O4 O -0.6598(2) -0.3667(4) -0.29591(14) 0.0730(10) Uani 1 1 d . . .
H4O H -0.6426 -0.4567 -0.3067 0.110 Uiso 1 1 calc R . .
Si1 Si -0.84398(8) 0.08214(18) -0.38606(5) 0.0538(3) Uani 1 1 d . . .
C11 C -0.7949(3) 0.0065(10) -0.4444(2) 0.100(2) Uani 1 1 d . . .
H11A H -0.7532 0.0879 -0.4491 0.149 Uiso 1 1 calc R . .
H11B H -0.8374 -0.0046 -0.4810 0.149 Uiso 1 1 calc R . .
H11C H -0.7686 -0.1028 -0.4334 0.149 Uiso 1 1 calc R . .
C12 C -0.9139(3) -0.0888(8) -0.3713(2) 0.0873(17) Uani 1 1 d . . .
H12A H -0.8813 -0.1897 -0.3575 0.131 Uiso 1 1 calc R . .
H12B H -0.9560 -0.1151 -0.4070 0.131 Uiso 1 1 calc R . .
H12C H -0.9408 -0.0503 -0.3418 0.131 Uiso 1 1 calc R . .
C13 C -0.8997(3) 0.2890(7) -0.4054(2) 0.0708(14) Uani 1 1 d . . .
C14 C -0.8385(4) 0.4275(9) -0.4152(3) 0.111(2) Uani 1 1 d . . .
H14A H -0.8697 0.5278 -0.4318 0.167 Uiso 1 1 calc R . .
H14B H -0.8076 0.3851 -0.4419 0.167 Uiso 1 1 calc R . .
H14C H -0.8000 0.4563 -0.3782 0.167 Uiso 1 1 calc R . .
C15 C -0.9693(4) 0.2682(10) -0.4629(3) 0.127(3) Uani 1 1 d . . .
H15A H -1.0066 0.1772 -0.4585 0.190 Uiso 1 1 calc R . .
H15B H -0.9444 0.2411 -0.4946 0.190 Uiso 1 1 calc R . .
H15C H -1.0006 0.3733 -0.4717 0.190 Uiso 1 1 calc R . .
C16 C -0.9394(4) 0.3460(10) -0.3570(3) 0.129(3) Uani 1 1 d . . .
H16A H -0.9737 0.4455 -0.3699 0.194 Uiso 1 1 calc R . .
H16B H -0.8960 0.3734 -0.3222 0.194 Uiso 1 1 calc R . .
H16C H -0.9738 0.2551 -0.3484 0.194 Uiso 1 1 calc R . .
Si2 Si -0.78225(10) 0.0771(2) -0.15949(6) 0.0728(4) Uani 1 1 d . . .
C17 C -0.8911(4) 0.0161(11) -0.1991(3) 0.138(3) Uani 1 1 d . . .
H17A H -0.9122 0.0950 -0.2309 0.207 Uiso 1 1 calc R . .
H17B H -0.9265 0.0197 -0.1723 0.207 Uiso 1 1 calc R . .
H17C H -0.8911 -0.0979 -0.2146 0.207 Uiso 1 1 calc R . .
C18 C -0.7420(6) -0.0692(10) -0.0963(3) 0.148(3) Uani 1 1 d . . .
H18A H -0.7603 -0.1841 -0.1075 0.222 Uiso 1 1 calc R . .
H18B H -0.7632 -0.0339 -0.0637 0.222 Uiso 1 1 calc R . .
H18C H -0.6815 -0.0654 -0.0849 0.222 Uiso 1 1 calc R . .
C19 C -0.7748(5) 0.3073(8) -0.1367(2) 0.0931(19) Uani 1 1 d . . .
C20 C -0.8070(4) 0.4210(9) -0.1899(3) 0.108(2) Uani 1 1 d . . .
H20A H -0.8651 0.3948 -0.2078 0.162 Uiso 1 1 calc R . .
H20B H -0.7744 0.4015 -0.2178 0.162 Uiso 1 1 calc R . .
H20C H -0.8020 0.5391 -0.1778 0.162 Uiso 1 1 calc R . .
C21 C -0.6840(5) 0.3534(10) -0.1084(3) 0.138(3) Uani 1 1 d . . .
H21A H -0.6797 0.4743 -0.1004 0.207 Uiso 1 1 calc R . .
H21B H -0.6500 0.3241 -0.1347 0.207 Uiso 1 1 calc R . .
H21C H -0.6646 0.2910 -0.0721 0.207 Uiso 1 1 calc R . .
C22 C -0.8293(6) 0.3360(11) -0.0933(3) 0.187(4) Uani 1 1 d . . .
H22A H -0.8399 0.4564 -0.0906 0.280 Uiso 1 1 calc R . .
H22B H -0.8002 0.2932 -0.0551 0.280 Uiso 1 1 calc R . .
H22C H -0.8818 0.2762 -0.1071 0.280 Uiso 1 1 calc R . .
N6 N -0.4361(2) -0.5987(5) -0.04266(17) 0.0655(11) Uani 1 1 d . . .
C23 C -0.4010(3) -0.6439(6) -0.0854(2) 0.0724(15) Uani 1 1 d . . .
H23A H -0.3848 -0.7583 -0.0848 0.087 Uiso 1 1 calc R . .
N7 N -0.3855(2) -0.5519(5) -0.12838(17) 0.0627(11) Uani 1 1 d . . .
C24 C -0.4065(3) -0.3883(6) -0.12359(18) 0.0461(10) Uani 1 1 d . . .
C25 C -0.4406(2) -0.3203(5) -0.08073(17) 0.0435(10) Uani 1 1 d . . .
C26 C -0.4583(3) -0.4346(6) -0.03907(18) 0.0515(11) Uani 1 1 d . . .
N8 N -0.4957(3) -0.3934(5) 0.00192(18) 0.0702(11) Uani 1 1 d . . .
H8A H -0.5053 -0.4707 0.0255 0.084 Uiso 1 1 calc R . .
H8B H -0.5107 -0.2889 0.0053 0.084 Uiso 1 1 calc R . .
N9 N -0.4542(2) -0.1452(5) -0.08927(14) 0.0475(9) Uani 1 1 d . . .
C27 C -0.4279(2) -0.1129(5) -0.13604(16) 0.0444(10) Uani 1 1 d . . .
H27A H -0.4295 -0.0040 -0.1525 0.053 Uiso 1 1 calc R . .
N10 N -0.39778(19) -0.2534(5) -0.15859(13) 0.0454(8) Uani 1 1 d . . .
C28 C -0.3680(2) -0.2578(6) -0.21136(15) 0.0455(10) Uani 1 1 d . . .
H28A H -0.3708 -0.1421 -0.2281 0.055 Uiso 1 1 calc R . .
C29 C -0.2796(2) -0.3271(6) -0.20207(16) 0.0463(10) Uani 1 1 d . . .
H29A H -0.2714 -0.4250 -0.1750 0.056 Uiso 1 1 calc R . .
O5 O -0.21965(16) -0.2023(4) -0.17978(11) 0.0572(8) Uani 1 1 d . . .
C30 C -0.2819(2) -0.3892(7) -0.26438(16) 0.0530(11) Uani 1 1 d . . .
H30A H -0.2395 -0.4782 -0.2637 0.064 Uiso 1 1 calc R . .
O6 O -0.27086(17) -0.2490(5) -0.29842(12) 0.0655(9) Uani 1 1 d . . .
C31 C -0.3714(3) -0.4613(7) -0.2848(2) 0.0652(14) Uani 1 1 d . . .
H31A H -0.3935 -0.4338 -0.3267 0.078 Uiso 1 1 calc R . .
O7 O -0.42036(15) -0.3667(4) -0.25197(11) 0.0580(8) Uani 1 1 d . . .
C32 C -0.3817(3) -0.6491(8) -0.2772(3) 0.0831(17) Uani 1 1 d . . .
H32A H -0.4412 -0.6737 -0.2831 0.100 Uiso 1 1 calc R . .
H32B H -0.3629 -0.7092 -0.3077 0.100 Uiso 1 1 calc R . .
O8 O -0.3378(2) -0.7138(5) -0.22220(16) 0.0801(10) Uani 1 1 d . . .
H8O H -0.3529 -0.6634 -0.1960 0.120 Uiso 1 1 calc R . .
Si3 Si -0.14306(8) -0.21261(19) -0.11909(6) 0.0577(3) Uani 1 1 d . . .
C33 C -0.1747(4) -0.3487(8) -0.0641(2) 0.0860(17) Uani 1 1 d . . .
H33A H -0.2261 -0.3054 -0.0572 0.129 Uiso 1 1 calc R . .
H33B H -0.1312 -0.3473 -0.0278 0.129 Uiso 1 1 calc R . .
H33C H -0.1834 -0.4642 -0.0786 0.129 Uiso 1 1 calc R . .
C34 C -0.0483(3) -0.3069(9) -0.1365(3) 0.105(2) Uani 1 1 d . . .
H34A H -0.0574 -0.4272 -0.1445 0.158 Uiso 1 1 calc R . .
H34B H -0.0003 -0.2915 -0.1035 0.158 Uiso 1 1 calc R . .
H34C H -0.0385 -0.2508 -0.1705 0.158 Uiso 1 1 calc R . .
C35 C -0.1262(3) 0.0132(7) -0.0931(2) 0.0759(15) Uani 1 1 d . . .
C36 C -0.2029(4) 0.0828(9) -0.0772(3) 0.110(2) Uani 1 1 d . . .
H36A H -0.2162 0.0114 -0.0475 0.165 Uiso 1 1 calc R . .
H36B H -0.2496 0.0840 -0.1116 0.165 Uiso 1 1 calc R . .
H36C H -0.1918 0.1975 -0.0623 0.165 Uiso 1 1 calc R . .
C37 C -0.0505(4) 0.0231(10) -0.0396(3) 0.143(3) Uani 1 1 d . . .
H37A H -0.0453 0.1376 -0.0241 0.215 Uiso 1 1 calc R . .
H37B H -0.0003 -0.0066 -0.0512 0.215 Uiso 1 1 calc R . .
H37C H -0.0581 -0.0556 -0.0100 0.215 Uiso 1 1 calc R . .
C38 C -0.1093(4) 0.1268(8) -0.1419(3) 0.114(2) Uani 1 1 d . . .
H38A H -0.0607 0.0850 -0.1531 0.171 Uiso 1 1 calc R . .
H38B H -0.0993 0.2425 -0.1278 0.171 Uiso 1 1 calc R . .
H38C H -0.1573 0.1242 -0.1755 0.171 Uiso 1 1 calc R . .
Si4 Si -0.21811(10) -0.2458(3) -0.34837(7) 0.0835(5) Uani 1 1 d . . .
C39 C -0.1095(4) -0.3256(13) -0.3161(4) 0.157(4) Uani 1 1 d . . .
H39A H -0.0754 -0.3023 -0.3428 0.235 Uiso 1 1 calc R . .
H39B H -0.1111 -0.4471 -0.3097 0.235 Uiso 1 1 calc R . .
H39C H -0.0860 -0.2688 -0.2792 0.235 Uiso 1 1 calc R . .
C40 C -0.2723(6) -0.3895(12) -0.4103(3) 0.155(3) Uani 1 1 d . . .
H40A H -0.2624 -0.5070 -0.3982 0.232 Uiso 1 1 calc R . .
H40B H -0.2505 -0.3685 -0.4439 0.232 Uiso 1 1 calc R . .
H40C H -0.3317 -0.3667 -0.4205 0.232 Uiso 1 1 calc R . .
C41 C -0.2199(3) -0.0191(9) -0.3711(2) 0.0881(18) Uani 1 1 d . . .
C42 C -0.3116(4) 0.0405(10) -0.3939(3) 0.108(2) Uani 1 1 d . . .
H42A H -0.3126 0.1569 -0.4075 0.162 Uiso 1 1 calc R . .
H42B H -0.3392 0.0340 -0.3625 0.162 Uiso 1 1 calc R . .
H42C H -0.3403 -0.0320 -0.4258 0.162 Uiso 1 1 calc R . .
C43 C -0.1777(5) 0.0957(12) -0.3184(3) 0.142(3) Uani 1 1 d . . .
H43A H -0.1275 0.0408 -0.2955 0.213 Uiso 1 1 calc R . .
H43B H -0.2159 0.1135 -0.2941 0.213 Uiso 1 1 calc R . .
H43C H -0.1634 0.2042 -0.3325 0.213 Uiso 1 1 calc R . .
C44 C -0.1776(5) 0.0053(12) -0.4209(3) 0.151(3) Uani 1 1 d . . .
H44A H -0.1700 0.1255 -0.4268 0.226 Uiso 1 1 calc R . .
H44B H -0.2123 -0.0436 -0.4565 0.226 Uiso 1 1 calc R . .
H44C H -0.1237 -0.0507 -0.4110 0.226 Uiso 1 1 calc R . .

loop_
_atom_site_aniso_label
_atom_site_aniso_U_11
_atom_site_aniso_U_22
_atom_site_aniso_U_33
_atom_site_aniso_U_23
_atom_site_aniso_U_13
_atom_site_aniso_U_12
N1 0.086(3) 0.042(2) 0.061(2) 0.0061(19) 0.042(2) 0.005(2)
C1 0.083(3) 0.041(3) 0.068(3) -0.003(2) 0.037(3) 0.007(2)
N2 0.065(2) 0.038(2) 0.0490(19) -0.0010(18) 0.0279(17) 0.0039(18)
C2 0.038(2) 0.036(2) 0.044(2) 0.000(2) 0.0156(17) -0.0007(18)
C3 0.048(2) 0.038(2) 0.049(2) -0.004(2) 0.023(2) -0.0008(19)
C4 0.063(2) 0.043(3) 0.047(2) 0.001(2) 0.029(2) 0.001(2)
N3 0.111(3) 0.042(2) 0.069(2) 0.011(2) 0.061(2) 0.007(2)
N4 0.078(3) 0.040(2) 0.058(2) 0.0030(18) 0.041(2) 0.0040(19)
C5 0.073(3) 0.035(2) 0.057(3) -0.001(2) 0.035(2) 0.005(2)
N5 0.0490(18) 0.0367(18) 0.0439(17) 0.0022(17) 0.0233(15) 0.0014(16)
C6 0.046(2) 0.042(2) 0.0357(19) 0.001(2) 0.0152(17) 0.005(2)
C7 0.046(2) 0.042(2) 0.036(2) -0.0016(18) 0.0118(17) 0.0044(19)
O1 0.0459(14) 0.0554(19) 0.0460(15) 0.0000(14) 0.0076(12) 0.0134(15)
C8 0.045(2) 0.044(2) 0.044(2) -0.0017(19) 0.0195(17) -0.0049(19)
O2 0.0612(16) 0.0565(19) 0.0486(15) -0.0082(15) 0.0286(13) -0.0024(16)
C9 0.045(2) 0.062(3) 0.038(2) 0.007(2) 0.0201(18) -0.002(2)
O3 0.0396(14) 0.0619(19) 0.0463(15) 0.0123(15) 0.0138(12) -0.0006(14)
C10 0.059(3) 0.057(3) 0.069(3) 0.020(2) 0.032(2) 0.012(2)
O4 0.089(2) 0.058(2) 0.069(2) -0.0118(18) 0.0154(19) 0.0213(19)
Si1 0.0530(7) 0.0630(8) 0.0433(6) 0.0020(7) 0.0088(5) 0.0026(7)
C11 0.099(4) 0.150(6) 0.049(3) -0.016(4) 0.019(3) 0.009(4)
C12 0.082(4) 0.085(4) 0.087(4) 0.004(3) 0.009(3) -0.017(3)
C13 0.061(3) 0.069(3) 0.069(3) 0.012(3) -0.007(2) 0.006(3)
C14 0.109(5) 0.080(4) 0.132(5) 0.029(4) 0.007(4) -0.010(4)
C15 0.108(5) 0.104(5) 0.128(5) 0.021(5) -0.042(4) 0.015(5)
C16 0.131(6) 0.121(6) 0.139(6) -0.006(5) 0.041(5) 0.060(5)
Si2 0.1064(11) 0.0689(9) 0.0629(8) -0.0066(8) 0.0574(8) -0.0066(9)
C17 0.093(4) 0.156(8) 0.198(7) -0.047(6) 0.098(5) -0.035(5)
C18 0.284(11) 0.094(5) 0.089(4) 0.017(4) 0.086(6) -0.006(7)
C19 0.145(6) 0.082(4) 0.067(3) -0.024(3) 0.054(4) -0.004(4)
C20 0.136(5) 0.080(4) 0.116(5) 0.005(4) 0.048(4) 0.009(4)
C21 0.180(7) 0.088(5) 0.111(5) -0.020(5) -0.024(5) -0.009(5)
C22 0.339(12) 0.117(7) 0.178(7) -0.032(6) 0.200(9) 0.010(8)
N6 0.095(3) 0.044(2) 0.077(3) -0.001(2) 0.058(2) 0.000(2)
C23 0.103(4) 0.045(3) 0.089(4) -0.003(3) 0.060(3) 0.000(3)
N7 0.085(3) 0.045(2) 0.074(3) -0.007(2) 0.051(2) -0.003(2)
C24 0.053(2) 0.043(3) 0.048(2) -0.008(2) 0.022(2) -0.004(2)
C25 0.048(2) 0.044(3) 0.043(2) -0.005(2) 0.0199(19) -0.003(2)
C26 0.068(3) 0.036(3) 0.060(3) -0.007(2) 0.032(2) -0.009(2)
N8 0.112(3) 0.047(2) 0.074(2) 0.005(2) 0.065(2) 0.010(2)
N9 0.058(2) 0.046(2) 0.0447(19) -0.0061(18) 0.0236(16) 0.0031(18)
C27 0.051(2) 0.041(2) 0.046(2) 0.001(2) 0.0213(19) 0.003(2)
N10 0.0511(19) 0.049(2) 0.0409(18) -0.0041(17) 0.0207(15) -0.0042(18)
C28 0.053(2) 0.054(3) 0.034(2) -0.003(2) 0.0188(18) -0.003(2)
C29 0.044(2) 0.060(3) 0.036(2) -0.004(2) 0.0129(18) -0.006(2)
O5 0.0513(16) 0.068(2) 0.0510(16) -0.0006(16) 0.0105(13) -0.0172(16)
C30 0.046(2) 0.071(3) 0.045(2) -0.013(2) 0.0184(18) 0.002(2)
O6 0.0642(18) 0.093(3) 0.0490(16) 0.0025(18) 0.0318(15) 0.0067(19)
C31 0.055(3) 0.096(4) 0.048(2) -0.027(3) 0.018(2) -0.003(3)
O7 0.0417(14) 0.085(2) 0.0498(16) -0.0215(16) 0.0160(13) -0.0020(16)
C32 0.077(4) 0.087(5) 0.088(4) -0.048(4) 0.026(3) -0.015(3)
O8 0.095(3) 0.065(2) 0.088(3) -0.031(2) 0.036(2) -0.006(2)
Si3 0.0491(7) 0.0638(8) 0.0567(7) -0.0041(7) 0.0073(6) -0.0047(7)
C33 0.108(4) 0.079(4) 0.063(3) 0.011(3) 0.006(3) -0.012(4)
C34 0.068(3) 0.106(5) 0.140(5) -0.014(5) 0.025(4) 0.019(4)
C35 0.076(3) 0.074(4) 0.069(3) -0.009(3) 0.004(3) -0.016(3)
C36 0.129(5) 0.090(5) 0.118(5) -0.028(4) 0.043(4) 0.020(4)
C37 0.148(6) 0.105(6) 0.124(5) -0.029(5) -0.059(5) -0.025(5)
C38 0.132(5) 0.074(4) 0.147(6) -0.001(4) 0.055(5) -0.031(4)
Si4 0.0885(11) 0.1126(14) 0.0679(9) 0.0085(10) 0.0532(9) 0.0216(11)
C39 0.098(5) 0.199(10) 0.206(8) 0.081(8) 0.098(5) 0.064(6)
C40 0.268(10) 0.131(7) 0.091(5) -0.024(5) 0.094(6) 0.003(8)
C41 0.082(4) 0.117(5) 0.076(4) 0.011(4) 0.038(3) 0.004(4)
C42 0.112(5) 0.111(6) 0.097(4) 0.004(4) 0.021(4) 0.009(4)
C43 0.157(7) 0.148(7) 0.104(5) 0.002(6) 0.003(5) -0.053(6)
C44 0.175(7) 0.174(9) 0.144(6) 0.060(6) 0.115(6) 0.033(7)

loop_
_atom_type_symbol
_atom_type_description
_atom_type_scat_dispersion_real
_atom_type_scat_dispersion_imag
_atom_type_scat_source
C C 0.0033 0.0016 'International Tables Vol C Tables 4.2.6.8 and 6.1.1.4'
H H 0.0000 0.0000 'International Tables Vol C Tables 4.2.6.8 and 6.1.1.4'
N N 0.0061 0.0033 'International Tables Vol C Tables 4.2.6.8 and 6.1.1.4'
O O 0.0106 0.0060 'International Tables Vol C Tables 4.2.6.8 and 6.1.1.4'
Si Si 0.0817 0.0704 'International Tables Vol C Tables 4.2.6.8 and 6.1.1.4'

loop_
_geom_angle_atom_site_label_1
_geom_angle_atom_site_label_2
_geom_angle_atom_site_label_3
_geom_angle
_geom_angle_site_symmetry_1
_geom_angle_site_symmetry_3
_geom_angle_publ_flag
C1 N1 C4 118.2(4) . . ?
N2 C1 N1 129.6(4) . . ?
C1 N2 C2 110.4(3) . . ?
N2 C2 N5 127.3(3) . . ?
N2 C2 C3 126.5(4) . . ?
N5 C2 C3 106.2(3) . . ?
C2 C3 N4 110.5(4) . . ?
C2 C3 C4 118.0(4) . . ?
N4 C3 C4 131.5(4) . . ?
N3 C4 N1 117.5(4) . . ?
N3 C4 C3 125.1(4) . . ?
N1 C4 C3 117.4(3) . . ?
C5 N4 C3 103.8(4) . . ?
N4 C5 N5 113.7(4) . . ?
C2 N5 C5 105.8(3) . . ?
C2 N5 C6 127.9(3) . . ?
C5 N5 C6 126.1(3) . . ?
O3 C6 N5 107.7(3) . . ?
O3 C6 C7 106.1(3) . . ?
N5 C6 C7 113.7(3) . . ?
O1 C7 C6 112.4(3) . . ?
O1 C7 C8 115.5(3) . . ?
C6 C7 C8 100.5(3) . . ?
C7 O1 Si1 120.8(3) . . ?
O2 C8 C9 110.3(3) . . ?
O2 C8 C7 108.8(3) . . ?
C9 C8 C7 100.6(3) . . ?
C8 O2 Si2 127.7(3) . . ?
O3 C9 C10 110.2(3) . . ?
O3 C9 C8 105.4(3) . . ?
C10 C9 C8 116.2(4) . . ?
C6 O3 C9 109.5(3) . . ?
O4 C10 C9 110.7(4) . . ?
O1 Si1 C12 109.1(2) . . ?
O1 Si1 C13 105.25(19) . . ?
C12 Si1 C13 112.4(3) . . ?
O1 Si1 C11 109.18(19) . . ?
C12 Si1 C11 108.6(3) . . ?
C13 Si1 C11 112.2(3) . . ?
C16 C13 C14 109.4(5) . . ?
C16 C13 C15 108.8(5) . . ?
C14 C13 C15 108.1(5) . . ?
C16 C13 Si1 110.7(4) . . ?
C14 C13 Si1 110.4(4) . . ?
C15 C13 Si1 109.4(4) . . ?
O2 Si2 C18 109.1(3) . . ?
O2 Si2 C17 109.4(2) . . ?
C18 Si2 C17 110.0(4) . . ?
O2 Si2 C19 103.9(2) . . ?
C18 Si2 C19 112.3(3) . . ?
C17 Si2 C19 112.0(4) . . ?
C21 C19 C20 108.6(6) . . ?
C21 C19 C22 110.7(6) . . ?
C20 C19 C22 108.8(6) . . ?
C21 C19 Si2 109.8(5) . . ?
C20 C19 Si2 110.1(4) . . ?
C22 C19 Si2 108.8(5) . . ?
C23 N6 C26 118.7(4) . . ?
N7 C23 N6 130.0(5) . . ?
C23 N7 C24 110.5(4) . . ?
N7 C24 N10 128.0(4) . . ?
N7 C24 C25 126.3(4) . . ?
N10 C24 C25 105.6(4) . . ?
C24 C25 N9 110.7(4) . . ?
C24 C25 C26 117.4(4) . . ?
N9 C25 C26 131.9(4) . . ?
N8 C26 N6 117.9(4) . . ?
N8 C26 C25 125.1(4) . . ?
N6 C26 C25 116.9(4) . . ?
C27 N9 C25 103.6(3) . . ?
N9 C27 N10 113.8(4) . . ?
C27 N10 C24 106.3(3) . . ?
C27 N10 C28 126.1(3) . . ?
C24 N10 C28 127.5(3) . . ?
O7 C28 N10 108.3(3) . . ?
O7 C28 C29 106.4(3) . . ?
N10 C28 C29 114.3(3) . . ?
O5 C29 C28 111.5(4) . . ?
O5 C29 C30 115.0(3) . . ?
C28 C29 C30 100.9(3) . . ?
C29 O5 Si3 127.1(3) . . ?
O6 C30 C31 111.5(4) . . ?
O6 C30 C29 108.9(4) . . ?
C31 C30 C29 101.5(3) . . ?
C30 O6 Si4 126.7(3) . . ?
O7 C31 C32 109.9(4) . . ?
O7 C31 C30 105.5(3) . . ?
C32 C31 C30 116.9(5) . . ?
C28 O7 C31 110.1(3) . . ?
O8 C32 C31 114.6(4) . . ?
O5 Si3 C33 110.1(2) . . ?
O5 Si3 C35 104.7(2) . . ?
C33 Si3 C35 111.1(3) . . ?
O5 Si3 C34 109.0(2) . . ?
C33 Si3 C34 109.3(3) . . ?
C35 Si3 C34 112.6(3) . . ?
C36 C35 C37 109.6(5) . . ?
C36 C35 C38 107.6(5) . . ?
C37 C35 C38 108.7(5) . . ?
C36 C35 Si3 111.0(4) . . ?
C37 C35 Si3 109.8(5) . . ?
C38 C35 Si3 110.1(4) . . ?
O6 Si4 C41 104.6(2) . . ?
O6 Si4 C39 109.6(3) . . ?
C41 Si4 C39 112.4(4) . . ?
O6 Si4 C40 108.4(3) . . ?
C41 Si4 C40 112.4(4) . . ?
C39 Si4 C40 109.3(4) . . ?
C44 C41 C42 107.3(5) . . ?
C44 C41 C43 110.3(6) . . ?
C42 C41 C43 107.5(6) . . ?
C44 C41 Si4 111.5(5) . . ?
C42 C41 Si4 109.3(5) . . ?
C43 C41 Si4 110.7(5) . . ?

loop_
_geom_bond_atom_site_label_1
_geom_bond_atom_site_label_2
_geom_bond_distance
_geom_bond_site_symmetry_2
_geom_bond_publ_flag
N1 C1 1.331(5) . ?
N1 C4 1.355(6) . ?
C1 N2 1.322(5) . ?
N2 C2 1.345(5) . ?
C2 N5 1.360(5) . ?
C2 C3 1.366(5) . ?
C3 N4 1.383(5) . ?
C3 C4 1.384(6) . ?
C4 N3 1.321(5) . ?
N4 C5 1.301(5) . ?
C5 N5 1.362(5) . ?
N5 C6 1.457(4) . ?
C6 O3 1.402(4) . ?
C6 C7 1.508(5) . ?
C7 O1 1.400(4) . ?
C7 C8 1.529(5) . ?
O1 Si1 1.649(3) . ?
C8 O2 1.407(5) . ?
C8 C9 1.518(5) . ?
O2 Si2 1.625(3) . ?
C9 O3 1.449(4) . ?
C9 C10 1.494(7) . ?
C10 O4 1.402(5) . ?
Si1 C12 1.849(6) . ?
Si1 C13 1.852(6) . ?
Si1 C11 1.856(5) . ?
C13 C16 1.515(7) . ?
C13 C14 1.533(8) . ?
C13 C15 1.535(7) . ?
Si2 C18 1.851(7) . ?
Si2 C17 1.852(6) . ?
Si2 C19 1.868(7) . ?
C19 C21 1.510(9) . ?
C19 C20 1.511(8) . ?
C19 C22 1.536(7) . ?
N6 C23 1.327(5) . ?
N6 C26 1.338(6) . ?
C23 N7 1.315(5) . ?
N7 C24 1.334(6) . ?
C24 N10 1.364(5) . ?
C24 C25 1.378(5) . ?
C25 N9 1.389(5) . ?
C25 C26 1.407(6) . ?
C26 N8 1.308(5) . ?
N9 C27 1.304(5) . ?
C27 N10 1.364(5) . ?
N10 C28 1.445(4) . ?
C28 O7 1.394(5) . ?
C28 C29 1.511(5) . ?
C29 O5 1.386(5) . ?
C29 C30 1.531(5) . ?
O5 Si3 1.640(3) . ?
C30 O6 1.393(6) . ?
C30 C31 1.531(6) . ?
O6 Si4 1.628(3) . ?
C31 O7 1.450(5) . ?
C31 C32 1.489(8) . ?
C32 O8 1.401(6) . ?
Si3 C33 1.847(5) . ?
Si3 C35 1.860(6) . ?
Si3 C34 1.860(5) . ?
C35 C36 1.505(7) . ?
C35 C37 1.523(7) . ?
C35 C38 1.529(8) . ?
Si4 C41 1.844(7) . ?
Si4 C39 1.856(6) . ?
Si4 C40 1.867(8) . ?
C41 C44 1.518(7) . ?
C41 C42 1.534(8) . ?
C41 C43 1.539(9) . ?

loop_
_cod_related_entry_id
_cod_related_entry_database
_cod_related_entry_code
1 ChemSpider 552209
